data_4103193
loop_
_publ_author_name
'David C. Powers'
'Diego Benitez'
'Ekaterina Tkatchouk'
'William A. Goddard'
'Tobias Ritter'

_publ_section_title
;
 Bimetallic Reductive Elimination from Dinuclear Pd(III) Complexes
;
_journal_name_full 'Journal of the American Chemical Society'
_journal_page_first 14092
_journal_page_last 14103
_journal_paper_doi 10.1021/ja1036644
_journal_volume 132
_journal_year 2010
_chemical_compound_source 'chemical synthesis'
_chemical_formula_iupac
;
[Pd (C2 H3 O2) (C13 H8 N) Cl]2 . (C6 H5 I) . (C H2 Cl2)
;
_chemical_formula_moiety
;
((Pd 3+) (C2 H3 O2 1-) (C13 H8 N 1-) (Cl 1-))2, C6 H5 I, C H2 Cl2
;
_chemical_formula_structural
;
(Pd (C2 H3 O2) (C13 H8 N) Cl)2 (C6 H5 I) (C H2 Cl2)
;
_chemical_formula_sum 'C37 H29 Cl4 I N2 O4 Pd2'
_chemical_formula_weight 1047.12
_chemical_name_common tr040
_chemical_name_systematic
; 
(Acetato){10-benzo[<i>h</i>]quinolinato)chloropalladium(III) Dimer
. Iodobenzene . Dichloromethane Solvate
;
_space_group_IT_number 15
_symmetry_cell_setting monoclinic
_symmetry_Int_Tables_number 15
_symmetry_space_group_name_Hall '-C 2yc'
_symmetry_space_group_name_H-M 'C 1 2/c 1'
_atom_sites_solution_hydrogens geom
_atom_sites_solution_primary direct
_atom_sites_solution_secondary difmap
_audit_creation_method SHELXL-97
_cell_angle_alpha 90.00
_cell_angle_beta 117.053(2)
_cell_angle_gamma 90.00
_cell_formula_units_Z 4
_cell_length_a 16.7605(5)
_cell_length_b 17.7508(5)
_cell_length_c 14.1762(4)
_cell_measurement_reflns_used 5273
_cell_measurement_temperature 193(2)
_cell_measurement_theta_max 22.99
_cell_measurement_theta_min 2.29
_cell_volume 3756.1(2)
_computing_cell_refinement 'SAINT V7.34A (Bruker AXS, 2006b)'
_computing_data_collection 'APEX2 v2.1-0 (Bruker AXS, 2006a)'
_computing_data_reduction
;
SAINT V7.34A (Bruker AXS, 2006b), SADABS (Bruker AXS, 2004),
PLATON (Spek, 2003)
;
_computing_molecular_graphics 'SHELXTL v6.12 (Bruker AXS, 2001)'
_computing_publication_material 'SHELXTL v6.12 (Bruker AXS, 2001)'
_computing_structure_refinement 'SHELXTL v6.12 (Bruker AXS, 2001)'
_computing_structure_solution 'SHELXTL v6.12 (Bruker AXS, 2001)'
_diffrn_ambient_temperature 193(2)
_diffrn_detector_area_resol_mean 836.6
_diffrn_measured_fraction_theta_full 1.000
_diffrn_measured_fraction_theta_max 1.000
_diffrn_measurement_device_type 'Bruker APEX II CCD'
_diffrn_measurement_method '\w scans, 2762 0.5\% rotations'
_diffrn_radiation_monochromator graphite
_diffrn_radiation_source 'fine-focus sealed tube'
_diffrn_radiation_type 'Mo K\a'
_diffrn_radiation_wavelength 0.71073
_diffrn_reflns_av_R_equivalents 0.0770
_diffrn_reflns_av_sigmaI/netI 0.0352
_diffrn_reflns_limit_h_max 19
_diffrn_reflns_limit_h_min -19
_diffrn_reflns_limit_k_max 21
_diffrn_reflns_limit_k_min -21
_diffrn_reflns_limit_l_max 16
_diffrn_reflns_limit_l_min -16
_diffrn_reflns_number 37194
_diffrn_reflns_theta_full 25.00
_diffrn_reflns_theta_max 25.00
_diffrn_reflns_theta_min 1.78
_diffrn_standards_decay_% 0
_diffrn_standards_number 0
_exptl_absorpt_coefficient_mu 2.106
_exptl_absorpt_correction_T_max 0.9395
_exptl_absorpt_correction_T_min 0.7430
_exptl_absorpt_correction_type numerical
_exptl_absorpt_process_details 'SADABS (Bruker AXS, 2004)'
_exptl_crystal_colour Orange
_exptl_crystal_density_diffrn 1.852
_exptl_crystal_density_method 'not measured'
_exptl_crystal_description Prism
_exptl_crystal_F_000 2040
_exptl_crystal_size_max 0.15
_exptl_crystal_size_mid 0.03
_exptl_crystal_size_min 0.03
_platon_squeeze_details
;
The Squeeze/Bypass procedure yielded total void volumes and electron
counts of 639.4 \%A^3^ and 203 e, respectively.  For Z = 4, this
gives V~l~ = 159.8 \%A^3^ and 51 e.  These values may be compared to
the expectation values of V~l~ = 186.5 \%A^3^ and 94 e, V~l~ = 192.1
\%A^3^ and 42 e, and V~l~ = 106.8 \%A^3^ and 42 e for iodobenzene,
pentane and dichloromethane, respectively.  The void volume observed,
i.e., 159.8 \%A^3^, is too small to accommodate iodobenzene or pentane.
Hence, the Squeeze/Bypass results suggest that, of these three
possibilities, dichloromethane is the probable solvent in the lattice.

Note 1.  The researchers have indicated that dichloromethane resonances
were observed in their NMR spectrum for the compound.

Note 2.  In a parallel test, the iodobenzene site was squeezed out
yielding V~l~ = 191.9 \%A^3^ and 91 e.  These observed values are in
excellent agreement with the expectation values of V~l~ = 186.5 \%A^3^
and 94 e.  Hence, that parallel test gives us confidence that the
iodobenzene site is indeed occupied by an iodobenzene molecule, and
that the void volume calculated for the solvent site, i.e., 159.8 \%A^3^,
is indeed probably reliable enough to exclude iodobenzene and pentane
as argued above.
;
_refine_diff_density_max 0.355
_refine_diff_density_min -0.816
_refine_diff_density_rms 0.089
_refine_ls_extinction_method none
_refine_ls_goodness_of_fit_ref 1.075
_refine_ls_hydrogen_treatment constr
_refine_ls_matrix_type full
_refine_ls_number_parameters 285
_refine_ls_number_reflns 3313
_refine_ls_number_restraints 246
_refine_ls_restrained_S_all 1.045
_refine_ls_R_factor_all 0.0491
_refine_ls_R_factor_gt 0.0336
_refine_ls_shift/su_max 0.001
_refine_ls_shift/su_mean 0.000
_refine_ls_structure_factor_coef Fsqd
_refine_ls_weighting_details 'w=1/[\s^2^(Fo^2^)+(0.0413P)^2^+2.5903P] where P=(Fo^2^+2Fc^2^)/3'
_refine_ls_weighting_scheme calc
_refine_ls_wR_factor_gt 0.0761
_refine_ls_wR_factor_ref 0.0804
_reflns_number_gt 2701
_reflns_number_total 3313
_reflns_threshold_expression I>2\s(I)
_cod_data_source_file ja1036644_si_002.cif
_cod_data_source_block tr040
_cod_original_cell_volume 3756.13(19)
_cod_original_sg_symbol_H-M 'C 2/c'
_cod_database_code 4103193

loop_
_symmetry_equiv_pos_as_xyz
'x, y, z'
'-x, y, -z+1/2'
'x+1/2, y+1/2, z'
'-x+1/2, y+1/2, -z+1/2'
'-x, -y, -z'
'x, -y, z-1/2'
'-x+1/2, -y+1/2, -z'
'x+1/2, -y+1/2, z-1/2'

loop_
_atom_site_label
_atom_site_type_symbol
_atom_site_fract_x
_atom_site_fract_y
_atom_site_fract_z
_atom_site_U_iso_or_equiv
_atom_site_adp_type
_atom_site_occupancy
_atom_site_symmetry_multiplicity
_atom_site_calc_flag
_atom_site_refinement_flags
_atom_site_disorder_assembly
_atom_site_disorder_group
Pd1 Pd 0.473230(19) 0.289712(16) 0.64956(2) 0.02014(11) Uani 1 1 d . . .
N1 N 0.5336(2) 0.38728(17) 0.6464(2) 0.0257(7) Uani 1 1 d . . .
C2 C 0.6177(3) 0.3971(2) 0.6600(3) 0.0258(9) Uani 1 1 d . . .
H2 H 0.6555 0.3548 0.6709 0.031 Uiso 1 1 calc R . .
C3 C 0.6494(3) 0.4696(2) 0.6582(3) 0.0321(10) Uani 1 1 d . . .
H3 H 0.7091 0.4761 0.6685 0.039 Uiso 1 1 calc R . .
C4 C 0.5959(3) 0.5313(2) 0.6417(3) 0.0314(10) Uani 1 1 d . . .
H4 H 0.6185 0.5803 0.6410 0.038 Uiso 1 1 calc R . .
C4A C 0.5076(3) 0.5224(2) 0.6260(3) 0.0268(9) Uani 1 1 d . . .
C5 C 0.4436(3) 0.5808(2) 0.6064(3) 0.0339(10) Uani 1 1 d . . .
H5 H 0.4612 0.6316 0.6062 0.041 Uiso 1 1 calc R . .
C6 C 0.3583(3) 0.5662(2) 0.5879(3) 0.0345(10) Uani 1 1 d . . .
H6 H 0.3178 0.6069 0.5747 0.041 Uiso 1 1 calc R . .
C6A C 0.3277(3) 0.4908(2) 0.5878(3) 0.0281(9) Uani 1 1 d . . .
C7 C 0.2409(3) 0.4708(2) 0.5682(3) 0.0348(10) Uani 1 1 d . . .
H7 H 0.1972 0.5089 0.5546 0.042 Uiso 1 1 calc R . .
C8 C 0.2181(3) 0.3956(3) 0.5686(3) 0.0352(10) Uani 1 1 d . . .
H8 H 0.1585 0.3827 0.5536 0.042 Uiso 1 1 calc R . .
C9 C 0.2820(3) 0.3386(2) 0.5908(3) 0.0285(9) Uani 1 1 d . . .
H9 H 0.2656 0.2873 0.5903 0.034 Uiso 1 1 calc R . .
C10 C 0.3675(2) 0.3569(2) 0.6130(3) 0.0213(8) Uani 1 1 d . . .
C10A C 0.3902(3) 0.4322(2) 0.6090(3) 0.0239(8) Uani 1 1 d . . .
C10B C 0.4786(2) 0.4479(2) 0.6282(3) 0.0221(8) Uani 1 1 d . . .
O1 O 0.40346(18) 0.19591(14) 0.6515(2) 0.0291(6) Uani 1 1 d . . .
O2 O 0.41012(18) 0.22246(15) 0.8092(2) 0.0278(6) Uani 1 1 d . . .
C11 C 0.3813(3) 0.1848(2) 0.7252(3) 0.0268(9) Uani 1 1 d . . .
C12 C 0.3136(3) 0.1243(3) 0.7060(4) 0.0447(12) Uani 1 1 d . . .
H12A H 0.3127 0.1116 0.7727 0.067 Uiso 1 1 calc R . .
H12B H 0.3295 0.0795 0.6778 0.067 Uiso 1 1 calc R . .
H12C H 0.2542 0.1422 0.6548 0.067 Uiso 1 1 calc R . .
Cl1 Cl 0.42523(7) 0.27189(6) 0.46247(7) 0.0316(2) Uani 1 1 d . . .
I1 I 0.83654(11) 0.26770(13) 0.69580(10) 0.0574(6) Uani 0.466(3) 1 d PDU A -1
C13 C 0.7552(3) 0.2519(3) 0.5360(4) 0.043(2) Uani 0.466(3) 1 d PGDU A -1
C14 C 0.6662(4) 0.2319(3) 0.5022(5) 0.0335(19) Uani 0.466(3) 1 d PGDU A -1
H14 H 0.6436 0.2262 0.5523 0.040 Uiso 0.466(3) 1 calc PR A -1
C15 C 0.6103(3) 0.2201(4) 0.3951(5) 0.041(2) Uani 0.466(3) 1 d PGDU A -1
H15 H 0.5495 0.2063 0.3720 0.049 Uiso 0.466(3) 1 calc PR A -1
C16 C 0.6434(5) 0.2283(4) 0.3219(4) 0.045(3) Uani 0.466(3) 1 d PGDU A -1
H16 H 0.6052 0.2203 0.2487 0.053 Uiso 0.466(3) 1 calc PR A -1
C17 C 0.7324(5) 0.2484(5) 0.3557(5) 0.0429(19) Uani 0.466(3) 1 d PGDU A -1
H17 H 0.7551 0.2541 0.3056 0.052 Uiso 0.466(3) 1 calc PR A -1
C18 C 0.7883(4) 0.2602(4) 0.4628(6) 0.040(2) Uani 0.466(3) 1 d PGDU A -1
H18 H 0.8492 0.2739 0.4859 0.048 Uiso 0.466(3) 1 calc PR A -1
I1* I 0.6454(16) 0.2020(15) 0.326(2) 0.074(5) Uani 0.034(3) 1 d PDU A -2
C13* C 0.737(2) 0.2581(18) 0.459(2) 0.043(3) Uani 0.034(3) 1 d PGDU A -2
C14* C 0.813(3) 0.290(4) 0.459(5) 0.043(3) Uani 0.034(3) 1 d PGDU A -2
H14* H 0.8229 0.2852 0.3985 0.051 Uiso 0.034(3) 1 calc PR A -2
C15* C 0.875(4) 0.328(5) 0.548(6) 0.044(4) Uani 0.034(3) 1 d PGDU A -2
H15* H 0.9269 0.3490 0.5486 0.053 Uiso 0.034(3) 1 calc PR A -2
C16* C 0.861(4) 0.334(4) 0.637(5) 0.045(5) Uani 0.034(3) 1 d PGDU A -2
H16* H 0.9027 0.3598 0.6982 0.054 Uiso 0.034(3) 1 calc PR A -2
C17* C 0.784(5) 0.302(5) 0.637(4) 0.044(4) Uani 0.034(3) 1 d PGDU A -2
H17* H 0.7747 0.3069 0.6977 0.053 Uiso 0.034(3) 1 calc PR A -2
C18* C 0.723(4) 0.265(4) 0.548(3) 0.042(3) Uani 0.034(3) 1 d PGDU A -2
H18* H 0.6707 0.2430 0.5475 0.051 Uiso 0.034(3) 1 calc PR A -2

loop_
_atom_site_aniso_label
_atom_site_aniso_U_11
_atom_site_aniso_U_22
_atom_site_aniso_U_33
_atom_site_aniso_U_23
_atom_site_aniso_U_13
_atom_site_aniso_U_12
Pd1 0.02469(17) 0.02083(16) 0.01770(17) -0.00042(12) 0.01208(12) -0.00107(13)
N1 0.0334(19) 0.0273(18) 0.0188(17) 0.0012(13) 0.0140(15) 0.0007(15)
C2 0.028(2) 0.033(2) 0.020(2) -0.0043(17) 0.0149(17) -0.0048(18)
C3 0.036(2) 0.037(3) 0.029(2) -0.0014(19) 0.019(2) -0.009(2)
C4 0.044(3) 0.029(2) 0.023(2) -0.0017(18) 0.017(2) -0.014(2)
C4A 0.043(3) 0.024(2) 0.0153(19) 0.0009(16) 0.0146(18) -0.0045(18)
C5 0.054(3) 0.024(2) 0.027(2) 0.0002(18) 0.022(2) -0.003(2)
C6 0.049(3) 0.029(2) 0.030(2) 0.0023(18) 0.021(2) 0.006(2)
C6A 0.035(2) 0.028(2) 0.019(2) 0.0015(16) 0.0101(18) 0.0061(18)
C7 0.036(3) 0.039(3) 0.026(2) 0.0015(19) 0.0115(19) 0.013(2)
C8 0.025(2) 0.048(3) 0.034(2) -0.001(2) 0.014(2) 0.0016(19)
C9 0.031(2) 0.030(2) 0.025(2) 0.0003(17) 0.0133(18) -0.0005(18)
C10 0.028(2) 0.023(2) 0.0170(19) -0.0016(15) 0.0132(16) 0.0004(16)
C10A 0.031(2) 0.029(2) 0.0148(19) 0.0018(16) 0.0127(17) 0.0036(17)
C10B 0.029(2) 0.028(2) 0.0097(19) -0.0001(15) 0.0087(16) -0.0008(17)
O1 0.0357(16) 0.0299(16) 0.0231(14) -0.0039(12) 0.0145(13) -0.0058(12)
O2 0.0309(16) 0.0310(16) 0.0261(15) -0.0019(12) 0.0170(13) -0.0020(12)
C11 0.025(2) 0.026(2) 0.029(2) 0.0038(18) 0.0125(18) -0.0004(17)
C12 0.047(3) 0.042(3) 0.051(3) -0.003(2) 0.027(2) -0.016(2)
Cl1 0.0417(6) 0.0350(6) 0.0201(5) -0.0027(4) 0.0157(5) -0.0058(5)
I1 0.0523(7) 0.0621(10) 0.0438(6) -0.0085(5) 0.0095(5) 0.0074(6)
C13 0.045(4) 0.035(4) 0.049(4) 0.006(4) 0.021(4) 0.006(4)
C14 0.043(4) 0.031(4) 0.044(4) 0.008(3) 0.035(3) 0.003(4)
C15 0.049(4) 0.038(4) 0.045(4) 0.001(4) 0.031(3) 0.003(4)
C16 0.058(5) 0.037(6) 0.046(5) 0.002(5) 0.030(4) -0.010(5)
C17 0.051(5) 0.043(4) 0.049(4) 0.002(4) 0.035(4) 0.002(4)
C18 0.042(5) 0.034(4) 0.053(4) 0.007(3) 0.030(4) 0.001(4)
I1* 0.086(7) 0.055(8) 0.064(6) 0.004(6) 0.021(6) -0.017(7)
C13* 0.049(5) 0.037(4) 0.050(4) 0.005(4) 0.029(4) 0.001(4)
C14* 0.048(6) 0.038(5) 0.050(5) 0.005(5) 0.029(5) 0.004(5)
C15* 0.046(7) 0.039(7) 0.052(7) 0.006(7) 0.027(6) 0.004(7)
C16* 0.048(8) 0.042(8) 0.049(7) 0.005(8) 0.024(7) 0.003(7)
C17* 0.045(7) 0.041(7) 0.049(6) 0.005(6) 0.024(6) 0.006(7)
C18* 0.045(6) 0.037(5) 0.051(5) 0.007(5) 0.027(5) 0.004(5)

loop_
_atom_type_symbol
_atom_type_description
_atom_type_scat_dispersion_real
_atom_type_scat_dispersion_imag
_atom_type_scat_source
C C 0.0033 0.0016 'International Tables Vol C Tables 4.2.6.8 and 6.1.1.4'
H H 0.0000 0.0000 'International Tables Vol C Tables 4.2.6.8 and 6.1.1.4'
N N 0.0061 0.0033 'International Tables Vol C Tables 4.2.6.8 and 6.1.1.4'
O O 0.0106 0.0060 'International Tables Vol C Tables 4.2.6.8 and 6.1.1.4'
Cl Cl 0.1484 0.1585 'International Tables Vol C Tables 4.2.6.8 and 6.1.1.4'
Pd Pd -0.9988 1.0072 'International Tables Vol C Tables 4.2.6.8 and 6.1.1.4'
I I -0.4742 1.8119 'International Tables Vol C Tables 4.2.6.8 and 6.1.1.4'

loop_
_exptl_crystal_face_index_h
_exptl_crystal_face_index_k
_exptl_crystal_face_index_l
_exptl_crystal_face_perp_dist
1 0 -1 0.075
-1 0 1 0.075
1 1 0 0.015
-1 -1 0 0.015
1 -1 0 0.015
-1 1 0 0.015

loop_
_geom_angle_atom_site_label_1
_geom_angle_atom_site_label_2
_geom_angle_atom_site_label_3
_geom_angle
_geom_angle_site_symmetry_1
_geom_angle_site_symmetry_3
C10 Pd1 N1 82.88(14) . .
C10 Pd1 O1 92.55(13) . .
N1 Pd1 O1 175.39(12) . .
C10 Pd1 O2 177.37(13) . 2_656
N1 Pd1 O2 94.61(12) . 2_656
O1 Pd1 O2 89.94(11) . 2_656
C10 Pd1 Cl1 88.88(10) . .
N1 Pd1 Cl1 90.48(9) . .
O1 Pd1 Cl1 90.06(8) . .
O2 Pd1 Cl1 91.94(7) 2_656 .
C10 Pd1 Pd1 96.24(10) . 2_656
N1 Pd1 Pd1 95.66(8) . 2_656
O1 Pd1 Pd1 84.18(7) . 2_656
O2 Pd1 Pd1 83.19(7) 2_656 2_656
Cl1 Pd1 Pd1 172.44(2) . 2_656
C2 N1 C10B 119.9(3) . .
C2 N1 Pd1 127.8(3) . .
C10B N1 Pd1 112.3(2) . .
N1 C2 C3 120.0(4) . .
N1 C2 H2 120.0 . .
C3 C2 H2 120.0 . .
C4 C3 C2 121.0(4) . .
C4 C3 H3 119.5 . .
C2 C3 H3 119.5 . .
C3 C4 C4A 120.0(4) . .
C3 C4 H4 120.0 . .
C4A C4 H4 120.0 . .
C4 C4A C10B 116.8(4) . .
C4 C4A C5 126.5(4) . .
C10B C4A C5 116.6(4) . .
C6 C5 C4A 122.2(4) . .
C6 C5 H5 118.9 . .
C4A C5 H5 118.9 . .
C5 C6 C6A 121.6(4) . .
C5 C6 H6 119.2 . .
C6A C6 H6 119.2 . .
C7 C6A C10A 117.5(4) . .
C7 C6A C6 125.2(4) . .
C10A C6A C6 117.3(4) . .
C8 C7 C6A 120.4(4) . .
C8 C7 H7 119.8 . .
C6A C7 H7 119.8 . .
C7 C8 C9 120.8(4) . .
C7 C8 H8 119.6 . .
C9 C8 H8 119.6 . .
C10 C9 C8 119.7(4) . .
C10 C9 H9 120.2 . .
C8 C9 H9 120.2 . .
C9 C10 C10A 119.9(3) . .
C9 C10 Pd1 129.3(3) . .
C10A C10 Pd1 110.8(3) . .
C10 C10A C10B 117.6(3) . .
C10 C10A C6A 121.6(4) . .
C10B C10A C6A 120.7(4) . .
N1 C10B C10A 116.2(3) . .
N1 C10B C4A 122.2(3) . .
C10A C10B C4A 121.5(4) . .
C11 O1 Pd1 121.3(2) . .
C11 O2 Pd1 117.9(2) . 2_656
O2 C11 O1 124.4(4) . .
O2 C11 C12 119.3(4) . .
O1 C11 C12 116.2(4) . .
C11 C12 H12A 109.5 . .
C11 C12 H12B 109.5 . .
H12A C12 H12B 109.5 . .
C11 C12 H12C 109.5 . .
H12A C12 H12C 109.5 . .
H12B C12 H12C 109.5 . .
C14 C13 C18 120.0 . .
C14 C13 I1 118.9(3) . .
C18 C13 I1 121.1(3) . .
C15 C14 C13 120.0 . .
C15 C14 H14 120.0 . .
C13 C14 H14 120.0 . .
C14 C15 C16 120.0 . .
C14 C15 H15 120.0 . .
C16 C15 H15 120.0 . .
C17 C16 C15 120.0 . .
C17 C16 H16 120.0 . .
C15 C16 H16 120.0 . .
C16 C17 C18 120.0 . .
C16 C17 H17 120.0 . .
C18 C17 H17 120.0 . .
C17 C18 C13 120.0 . .
C17 C18 H18 120.0 . .
C13 C18 H18 120.0 . .
C14* C13* C18* 120.0 . .
C14* C13* I1* 119.8(10) . .
C18* C13* I1* 120.2(10) . .
C15* C14* C13* 120.0 . .
C15* C14* H14* 120.0 . .
C13* C14* H14* 120.0 . .
C16* C15* C14* 120.0 . .
C16* C15* H15* 120.0 . .
C14* C15* H15* 120.0 . .
C15* C16* C17* 120.0 . .
C15* C16* H16* 120.0 . .
C17* C16* H16* 120.0 . .
C18* C17* C16* 120.0 . .
C18* C17* H17* 120.0 . .
C16* C17* H17* 120.0 . .
C17* C18* C13* 120.0 . .
C17* C18* H18* 120.0 . .
C13* C18* H18* 120.0 . .

loop_
_geom_bond_atom_site_label_1
_geom_bond_atom_site_label_2
_geom_bond_distance
_geom_bond_site_symmetry_2
Pd1 C10 2.000(4) .
Pd1 N1 2.016(3) .
Pd1 O1 2.042(3) .
Pd1 O2 2.133(3) 2_656
Pd1 Cl1 2.4167(10) .
Pd1 Pd1 2.5672(5) 2_656
N1 C2 1.344(5) .
N1 C10B 1.362(5) .
C2 C3 1.397(6) .
C2 H2 0.9500 .
C3 C4 1.367(6) .
C3 H3 0.9500 .
C4 C4A 1.401(6) .
C4 H4 0.9500 .
C4A C10B 1.414(5) .
C4A C5 1.425(6) .
C5 C6 1.356(6) .
C5 H5 0.9500 .
C6 C6A 1.433(6) .
C6 H6 0.9500 .
C6A C7 1.396(6) .
C6A C10A 1.408(5) .
C7 C8 1.389(6) .
C7 H7 0.9500 .
C8 C9 1.401(6) .
C8 H8 0.9500 .
C9 C10 1.360(5) .
C9 H9 0.9500 .
C10 C10A 1.398(5) .
C10A C10B 1.407(5) .
O1 C11 1.275(5) .
O2 C11 1.254(5) .
O2 Pd1 2.133(3) 2_656
C11 C12 1.494(6) .
C12 H12A 0.9800 .
C12 H12B 0.9800 .
C12 H12C 0.9800 .
I1 C13 2.064(5) .
C13 C14 1.3900 .
C13 C18 1.3900 .
C14 C15 1.3900 .
C14 H14 0.9500 .
C15 C16 1.3900 .
C15 H15 0.9500 .
C16 C17 1.3900 .
C16 H16 0.9500 .
C17 C18 1.3900 .
C17 H17 0.9500 .
C18 H18 0.9500 .
I1* C13* 2.067(15) .
C13* C14* 1.3900 .
C13* C18* 1.3900 .
C14* C15* 1.3900 .
C14* H14* 0.9500 .
C15* C16* 1.3900 .
C15* H15* 0.9500 .
C16* C17* 1.3900 .
C16* H16* 0.9500 .
C17* C18* 1.3900 .
C17* H17* 0.9500 .
C18* H18* 0.9500 .

loop_
_geom_torsion_atom_site_label_1
_geom_torsion_atom_site_label_2
_geom_torsion_atom_site_label_3
_geom_torsion_atom_site_label_4
_geom_torsion
_geom_torsion_site_symmetry_1
C10 Pd1 N1 C2 -176.9(3) .
O2 Pd1 N1 C2 3.9(3) 2_656
Cl1 Pd1 N1 C2 -88.1(3) .
Pd1 Pd1 N1 C2 87.5(3) 2_656
C10 Pd1 N1 C10B 3.2(2) .
O2 Pd1 N1 C10B -176.0(2) 2_656
Cl1 Pd1 N1 C10B 92.0(2) .
Pd1 Pd1 N1 C10B -92.4(2) 2_656
C10B N1 C2 C3 1.7(5) .
Pd1 N1 C2 C3 -178.2(3) .
N1 C2 C3 C4 -0.6(6) .
C2 C3 C4 C4A -0.2(6) .
C3 C4 C4A C10B 0.0(5) .
C3 C4 C4A C5 -178.9(4) .
C4 C4A C5 C6 177.3(4) .
C10B C4A C5 C6 -1.6(6) .
C4A C5 C6 C6A 0.4(6) .
C5 C6 C6A C7 -179.2(4) .
C5 C6 C6A C10A 0.8(6) .
C10A C6A C7 C8 -0.9(6) .
C6 C6A C7 C8 179.1(4) .
C6A C7 C8 C9 1.4(6) .
C7 C8 C9 C10 0.5(6) .
C8 C9 C10 C10A -2.9(6) .
C8 C9 C10 Pd1 179.0(3) .
N1 Pd1 C10 C9 175.9(4) .
O1 Pd1 C10 C9 -4.7(3) .
Cl1 Pd1 C10 C9 85.3(3) .
Pd1 Pd1 C10 C9 -89.1(3) 2_656
N1 Pd1 C10 C10A -2.3(2) .
O1 Pd1 C10 C10A 177.1(3) .
Cl1 Pd1 C10 C10A -92.9(2) .
Pd1 Pd1 C10 C10A 92.6(2) 2_656
C9 C10 C10A C10B -177.3(3) .
Pd1 C10 C10A C10B 1.1(4) .
C9 C10 C10A C6A 3.4(6) .
Pd1 C10 C10A C6A -178.1(3) .
C7 C6A C10A C10 -1.5(6) .
C6 C6A C10A C10 178.5(3) .
C7 C6A C10A C10B 179.2(3) .
C6 C6A C10A C10B -0.7(5) .
C2 N1 C10B C10A 176.6(3) .
Pd1 N1 C10B C10A -3.5(4) .
C2 N1 C10B C4A -2.0(5) .
Pd1 N1 C10B C4A 177.9(3) .
C10 C10A C10B N1 1.6(5) .
C6A C10A C10B N1 -179.1(3) .
C10 C10A C10B C4A -179.8(3) .
C6A C10A C10B C4A -0.5(5) .
C4 C4A C10B N1 1.2(5) .
C5 C4A C10B N1 -179.8(3) .
C4 C4A C10B C10A -177.3(3) .
C5 C4A C10B C10A 1.7(5) .
C10 Pd1 O1 C11 -71.3(3) .
O2 Pd1 O1 C11 107.9(3) 2_656
Cl1 Pd1 O1 C11 -160.2(3) .
Pd1 Pd1 O1 C11 24.7(3) 2_656
Pd1 O2 C11 O1 -16.3(5) 2_656
Pd1 O2 C11 C12 166.1(3) 2_656
Pd1 O1 C11 O2 -11.0(5) .
Pd1 O1 C11 C12 166.7(3) .
C18 C13 C14 C15 0.0 .
I1 C13 C14 C15 -179.3(4) .
C13 C14 C15 C16 0.0 .
C14 C15 C16 C17 0.0 .
C15 C16 C17 C18 0.0 .
C16 C17 C18 C13 0.0 .
C14 C13 C18 C17 0.0 .
I1 C13 C18 C17 179.2(4) .
C18* C13* C14* C15* 0.0 .
I1* C13* C14* C15* 179.9(5) .
C13* C14* C15* C16* 0.0 .
C14* C15* C16* C17* 0.0 .
C15* C16* C17* C18* 0.0 .
C16* C17* C18* C13* 0.0 .
C14* C13* C18* C17* 0.0 .
I1* C13* C18* C17* -179.9(5) .

loop_
_platon_squeeze_void_nr
_platon_squeeze_void_average_x
_platon_squeeze_void_average_y
_platon_squeeze_void_average_z
_platon_squeeze_void_volume
_platon_squeeze_void_count_electrons
_platon_squeeze_void_content
1 0.000 0.500 -0.022 317 101 ' '
2 0.500 0.000 0.016 317 101 ' '
